data_4326477
loop_
_publ_author_name
'Jyotsna Chaturvedi'
'Suryabhan Singh'
'Subrato Bhattacharya'
'Heinrich N\"oth'

_publ_contact_author_address 'Lab No. 13, Departement of chemistry, BHU, Varanasi-221005'
_publ_contact_author_email s_bhatt@bhu.ac.in
_publ_contact_author_name 'Dr. S. Bhattacharya'
_publ_section_title
;
 The Chemistry of Cadmium-Thiocarboxylate Derivatives: Synthesis,
 Structural Features, and Application As Single Source Precursors for
 Ternary Sulfides
;
_journal_name_full 'Inorganic Chemistry'
_journal_page_first 10056
_journal_page_last 10069
_journal_paper_doi 10.1021/ic200927w
_journal_volume 50
_journal_year 2011
_chemical_formula_sum 'C58 H46 Cd2 Cl4 O4 P2 S8'
_chemical_formula_weight 1492.07
_space_group_IT_number 2
_symmetry_cell_setting triclinic
_symmetry_Int_Tables_number 2
_symmetry_space_group_name_Hall '-P 1'
_symmetry_space_group_name_H-M 'P -1'
_atom_sites_solution_hydrogens geom
_atom_sites_solution_primary direct
_atom_sites_solution_secondary difmap
_audit_creation_method SHELXL-97
_cell_angle_alpha 71.529(5)
_cell_angle_beta 68.282(5)
_cell_angle_gamma 87.580(5)
_cell_formula_units_Z 1
_cell_length_a 11.016(5)
_cell_length_b 12.676(5)
_cell_length_c 12.956(5)
_cell_measurement_temperature 293(2)
_cell_volume 1588.4(11)
_computing_structure_refinement 'SHELXL-97 (Sheldrick, 1997)'
_diffrn_ambient_temperature 293(2)
_diffrn_measured_fraction_theta_full 0.995
_diffrn_measured_fraction_theta_max 0.852
_diffrn_radiation_monochromator graphite
_diffrn_radiation_type MoK\a
_diffrn_radiation_wavelength 0.71073
_diffrn_reflns_av_R_equivalents 0.0185
_diffrn_reflns_av_sigmaI/netI 0.0397
_diffrn_reflns_limit_h_max 13
_diffrn_reflns_limit_h_min -14
_diffrn_reflns_limit_k_max 17
_diffrn_reflns_limit_k_min -17
_diffrn_reflns_limit_l_max 17
_diffrn_reflns_limit_l_min -17
_diffrn_reflns_number 11893
_diffrn_reflns_theta_full 25.00
_diffrn_reflns_theta_max 28.91
_diffrn_reflns_theta_min 2.12
_diffrn_source 'fine-focus sealed tube'
_exptl_absorpt_coefficient_mu 1.195
_exptl_absorpt_correction_type none
_exptl_crystal_colour Colorless
_exptl_crystal_density_diffrn 1.560
_exptl_crystal_description Rectangular
_exptl_crystal_F_000 748
_exptl_crystal_recrystallization_method 'Chloroform and Petroleum ether (60-80)'
_exptl_crystal_size_max 0.42
_exptl_crystal_size_mid 0.40
_exptl_crystal_size_min 0.39
_refine_diff_density_max 1.629
_refine_diff_density_min -0.722
_refine_diff_density_rms 0.090
_refine_ls_extinction_method none
_refine_ls_goodness_of_fit_ref 1.075
_refine_ls_hydrogen_treatment constr
_refine_ls_matrix_type full
_refine_ls_number_parameters 330
_refine_ls_number_reflns 7139
_refine_ls_number_restraints 30
_refine_ls_restrained_S_all 1.121
_refine_ls_R_factor_all 0.0680
_refine_ls_R_factor_gt 0.0458
_refine_ls_shift/su_max 0.001
_refine_ls_shift/su_mean 0.000
_refine_ls_structure_factor_coef Fsqd
_refine_ls_weighting_details 'calc w=1/[\s^2^(Fo^2^)+(0.0784P)^2^+0.0000P] where P=(Fo^2^+2Fc^2^)/3'
_refine_ls_weighting_scheme calc
_refine_ls_wR_factor_gt 0.1225
_refine_ls_wR_factor_ref 0.1322
_reflns_number_gt 5285
_reflns_number_total 7139
_reflns_threshold_expression >2sigma(I)
_cod_data_source_file ic200927w_si_015.cif
_cod_data_source_block tpp-cd-tta
_cod_database_code 4326477

loop_
_symmetry_equiv_pos_as_xyz
'x, y, z'
'-x, -y, -z'

loop_
_atom_site_label
_atom_site_type_symbol
_atom_site_fract_x
_atom_site_fract_y
_atom_site_fract_z
_atom_site_U_iso_or_equiv
_atom_site_adp_type
_atom_site_occupancy
_atom_site_symmetry_multiplicity
_atom_site_calc_flag
_atom_site_refinement_flags
_atom_site_disorder_assembly
_atom_site_disorder_group
C2 C 0.2350(5) 0.0740(4) 0.0876(5) 0.0670(5) Uani 0.517(3) 1 d PD A 1
S2 S 0.3276(4) -0.0321(3) 0.0898(4) 0.0670(5) Uani 0.517(3) 1 d PD A 1
C3 C 0.1235(12) 0.0500(10) 0.0796(13) 0.0670(5) Uani 0.517(3) 1 d PD A 1
H3 H 0.0635 0.1028 0.0719 0.080 Uiso 0.517(3) 1 calc PR A 1
C4 C 0.1003(11) -0.0625(9) 0.0836(13) 0.0670(5) Uani 0.517(3) 1 d PD A 1
H4 H 0.0242 -0.0930 0.0849 0.080 Uiso 0.517(3) 1 calc PR A 1
C5 C 0.2104(10) -0.1165(9) 0.0851(14) 0.0670(5) Uani 0.517(3) 1 d PD A 1
H5 H 0.2211 -0.1893 0.0839 0.080 Uiso 0.517(3) 1 calc PR A 1
C2A C 0.2350(5) 0.0740(4) 0.0876(5) 0.0670(5) Uani 0.483(3) 1 d PD A 2
C3A C 0.3079(17) -0.0234(12) 0.0811(16) 0.0670(5) Uani 0.483(3) 1 d PD A 2
H3A H 0.3944 -0.0250 0.0760 0.080 Uiso 0.483(3) 1 calc PR A 2
S2A S 0.0879(3) 0.0480(3) 0.0868(4) 0.0670(5) Uani 0.483(3) 1 d PD A 2
C5A C 0.1255(12) -0.0838(10) 0.0845(15) 0.0670(5) Uani 0.483(3) 1 d PD A 2
H5A H 0.0671 -0.1346 0.0844 0.080 Uiso 0.483(3) 1 calc PR A 2
C4A C 0.2438(11) -0.1078(10) 0.0828(14) 0.0670(5) Uani 0.483(3) 1 d PD A 2
H4A H 0.2769 -0.1765 0.0829 0.080 Uiso 0.483(3) 1 calc PR A 2
C7 C 0.7240(5) 0.3025(5) 0.1829(4) 0.0654(5) Uani 0.517(3) 1 d PD A 3
S4 S 0.8596(3) 0.2335(3) 0.1458(3) 0.0654(5) Uani 0.517(3) 1 d PD A 3
C8 C 0.6811(13) 0.2912(12) 0.3058(11) 0.0654(5) Uani 0.517(3) 1 d PD A 3
H8 H 0.6074 0.3237 0.3425 0.078 Uiso 0.517(3) 1 calc PR A 3
C10 C 0.8429(13) 0.1963(11) 0.2955(9) 0.0654(5) Uani 0.517(3) 1 d PD A 3
H10 H 0.9000 0.1511 0.3237 0.078 Uiso 0.517(3) 1 calc PR A 3
C9 C 0.7489(12) 0.2350(10) 0.3613(11) 0.0654(5) Uani 0.517(3) 1 d PD A 3
H9 H 0.7317 0.2235 0.4401 0.078 Uiso 0.517(3) 1 calc PR A 3
C7A C 0.7240(5) 0.3025(5) 0.1829(4) 0.0654(5) Uani 0.483(3) 1 d PD A 4
S4A S 0.6490(3) 0.2986(4) 0.3224(3) 0.0654(5) Uani 0.483(3) 1 d PD A 4
C8A C 0.8290(13) 0.2399(11) 0.1728(11) 0.0654(5) Uani 0.483(3) 1 d PD A 4
H8A H 0.8780 0.2318 0.1003 0.078 Uiso 0.483(3) 1 calc PR A 4
C9A C 0.8640(13) 0.1891(11) 0.2662(9) 0.0654(5) Uani 0.483(3) 1 d PD A 4
H9A H 0.9364 0.1485 0.2659 0.078 Uiso 0.483(3) 1 calc PR A 4
C10A C 0.7675(13) 0.2107(11) 0.3635(11) 0.0654(5) Uani 0.483(3) 1 d PD A 4
H10A H 0.7655 0.1829 0.4397 0.078 Uiso 0.483(3) 1 calc PR A 4
Cd1 Cd 0.37088(3) 0.39729(2) 0.08851(3) 0.03947(12) Uani 1 1 d . . .
S3 S 0.57814(10) 0.47214(8) 0.12083(9) 0.0401(2) Uani 1 1 d . . .
P1 P 0.19489(10) 0.43469(8) 0.26715(9) 0.0368(2) Uani 1 1 d . . .
S1 S 0.42928(11) 0.20624(9) 0.08166(13) 0.0566(3) Uani 1 1 d . A .
O2 O 0.7207(3) 0.3509(3) -0.0063(3) 0.0516(7) Uani 1 1 d . A .
O1 O 0.1940(3) 0.2556(3) 0.0936(4) 0.0666(10) Uani 1 1 d . A .
C12 C 0.0179(4) 0.6011(4) 0.2795(4) 0.0501(10) Uani 1 1 d . . .
H12 H 0.0537 0.6201 0.3266 0.060 Uiso 1 1 calc R . .
C6 C 0.6822(4) 0.3667(3) 0.0879(3) 0.0377(8) Uani 1 1 d . . .
C11 C 0.0628(4) 0.5134(3) 0.2375(3) 0.0367(8) Uani 1 1 d . . .
C23 C 0.2721(4) 0.5145(3) 0.3241(3) 0.0390(9) Uani 1 1 d . . .
C24 C 0.3430(4) 0.6148(4) 0.2482(4) 0.0490(10) Uani 1 1 d . . .
H24 H 0.3448 0.6417 0.1720 0.059 Uiso 1 1 calc R . .
C17 C 0.1169(4) 0.3083(3) 0.3882(4) 0.0447(9) Uani 1 1 d . . .
C13 C -0.0799(5) 0.6603(4) 0.2517(5) 0.0599(13) Uani 1 1 d . . .
H13 H -0.1102 0.7189 0.2805 0.072 Uiso 1 1 calc R . .
C16 C 0.0085(4) 0.4854(4) 0.1685(4) 0.0500(10) Uani 1 1 d . . .
H16 H 0.0377 0.4259 0.1408 0.060 Uiso 1 1 calc R . .
C25 C 0.4117(5) 0.6760(4) 0.2845(5) 0.0598(12) Uani 1 1 d . . .
H25 H 0.4578 0.7439 0.2332 0.072 Uiso 1 1 calc R . .
C22 C -0.0098(5) 0.3033(4) 0.4680(4) 0.0532(11) Uani 1 1 d . . .
H22 H -0.0580 0.3652 0.4589 0.064 Uiso 1 1 calc R . .
C1 C 0.2722(4) 0.1835(3) 0.0891(4) 0.0446(9) Uani 1 1 d . . .
C28 C 0.2716(5) 0.4754(5) 0.4365(4) 0.0596(12) Uani 1 1 d . . .
H28 H 0.2255 0.4076 0.4882 0.072 Uiso 1 1 calc R . .
C14 C -0.1326(5) 0.6332(5) 0.1819(5) 0.0649(14) Uani 1 1 d . . .
H14 H -0.1977 0.6738 0.1622 0.078 Uiso 1 1 calc R . .
C21 C -0.0655(6) 0.2054(5) 0.5623(4) 0.0665(14) Uani 1 1 d . . .
H21 H -0.1501 0.2029 0.6163 0.080 Uiso 1 1 calc R . .
C26 C 0.4109(6) 0.6353(5) 0.3970(5) 0.0691(15) Uani 1 1 d . . .
H26 H 0.4586 0.6745 0.4213 0.083 Uiso 1 1 calc R . .
C20 C 0.0034(8) 0.1146(5) 0.5752(6) 0.090(2) Uani 1 1 d . . .
H20 H -0.0344 0.0488 0.6364 0.107 Uiso 1 1 calc R . .
C27 C 0.3392(6) 0.5366(6) 0.4729(5) 0.0764(16) Uani 1 1 d . . .
H27 H 0.3360 0.5105 0.5496 0.092 Uiso 1 1 calc R . .
C15 C -0.0875(5) 0.5440(5) 0.1407(5) 0.0657(14) Uani 1 1 d . . .
H15 H -0.1234 0.5246 0.0938 0.079 Uiso 1 1 calc R . .
C18 C 0.1854(6) 0.2145(5) 0.4016(5) 0.0805(18) Uani 1 1 d . . .
H18 H 0.2687 0.2153 0.3463 0.097 Uiso 1 1 calc R . .
C19 C 0.1312(8) 0.1206(6) 0.4958(7) 0.112(3) Uani 1 1 d . . .
H19 H 0.1806 0.0597 0.5072 0.134 Uiso 1 1 calc R . .
Cl1 Cl 0.6949(4) 0.8979(3) 0.2585(5) 0.2208(19) Uani 1 1 d . . .
Cl2 Cl 0.4492(5) 0.9683(4) 0.3594(4) 0.269(3) Uani 1 1 d . . .
C29 C 0.5925(9) 0.9962(8) 0.2586(10) 0.154(4) Uani 1 1 d . . .
H00A H 0.6335 1.0601 0.2628 0.185 Uiso 1 1 calc R . .
H00B H 0.5825 1.0190 0.1835 0.185 Uiso 1 1 calc R . .

loop_
_atom_site_aniso_label
_atom_site_aniso_U_11
_atom_site_aniso_U_22
_atom_site_aniso_U_33
_atom_site_aniso_U_23
_atom_site_aniso_U_13
_atom_site_aniso_U_12
C2 0.0585(12) 0.0470(8) 0.1096(12) -0.0355(8) -0.0393(10) 0.0102(7)
S2 0.0585(12) 0.0470(8) 0.1096(12) -0.0355(8) -0.0393(10) 0.0102(7)
C3 0.0585(12) 0.0470(8) 0.1096(12) -0.0355(8) -0.0393(10) 0.0102(7)
C4 0.0585(12) 0.0470(8) 0.1096(12) -0.0355(8) -0.0393(10) 0.0102(7)
C5 0.0585(12) 0.0470(8) 0.1096(12) -0.0355(8) -0.0393(10) 0.0102(7)
C2A 0.0585(12) 0.0470(8) 0.1096(12) -0.0355(8) -0.0393(10) 0.0102(7)
C3A 0.0585(12) 0.0470(8) 0.1096(12) -0.0355(8) -0.0393(10) 0.0102(7)
S2A 0.0585(12) 0.0470(8) 0.1096(12) -0.0355(8) -0.0393(10) 0.0102(7)
C5A 0.0585(12) 0.0470(8) 0.1096(12) -0.0355(8) -0.0393(10) 0.0102(7)
C4A 0.0585(12) 0.0470(8) 0.1096(12) -0.0355(8) -0.0393(10) 0.0102(7)
C7 0.0708(13) 0.0723(10) 0.0573(11) -0.0223(9) -0.0300(10) 0.0285(9)
S4 0.0708(13) 0.0723(10) 0.0573(11) -0.0223(9) -0.0300(10) 0.0285(9)
C8 0.0708(13) 0.0723(10) 0.0573(11) -0.0223(9) -0.0300(10) 0.0285(9)
C10 0.0708(13) 0.0723(10) 0.0573(11) -0.0223(9) -0.0300(10) 0.0285(9)
C9 0.0708(13) 0.0723(10) 0.0573(11) -0.0223(9) -0.0300(10) 0.0285(9)
C7A 0.0708(13) 0.0723(10) 0.0573(11) -0.0223(9) -0.0300(10) 0.0285(9)
S4A 0.0708(13) 0.0723(10) 0.0573(11) -0.0223(9) -0.0300(10) 0.0285(9)
C8A 0.0708(13) 0.0723(10) 0.0573(11) -0.0223(9) -0.0300(10) 0.0285(9)
C9A 0.0708(13) 0.0723(10) 0.0573(11) -0.0223(9) -0.0300(10) 0.0285(9)
C10A 0.0708(13) 0.0723(10) 0.0573(11) -0.0223(9) -0.0300(10) 0.0285(9)
Cd1 0.03993(18) 0.03118(16) 0.04908(19) -0.01766(13) -0.01528(13) 0.00730(11)
S3 0.0399(5) 0.0394(5) 0.0483(6) -0.0196(5) -0.0208(5) 0.0096(4)
P1 0.0369(5) 0.0352(5) 0.0411(5) -0.0167(4) -0.0147(4) 0.0066(4)
S1 0.0472(6) 0.0359(6) 0.0917(9) -0.0285(6) -0.0256(6) 0.0094(4)
O2 0.0570(19) 0.0588(19) 0.0458(16) -0.0257(15) -0.0205(15) 0.0137(15)
O1 0.064(2) 0.0471(19) 0.112(3) -0.045(2) -0.044(2) 0.0232(16)
C12 0.050(3) 0.050(3) 0.056(3) -0.025(2) -0.021(2) 0.016(2)
C6 0.0308(19) 0.039(2) 0.043(2) -0.0161(18) -0.0116(17) 0.0006(15)
C11 0.0324(19) 0.0332(19) 0.039(2) -0.0095(17) -0.0090(16) 0.0033(15)
C23 0.035(2) 0.044(2) 0.044(2) -0.0239(19) -0.0148(17) 0.0095(16)
C24 0.057(3) 0.044(2) 0.055(3) -0.021(2) -0.026(2) 0.0075(19)
C17 0.054(3) 0.037(2) 0.045(2) -0.0146(19) -0.020(2) 0.0072(18)
C13 0.054(3) 0.053(3) 0.068(3) -0.020(3) -0.020(3) 0.022(2)
C16 0.047(2) 0.050(3) 0.060(3) -0.022(2) -0.025(2) 0.0015(19)
C25 0.064(3) 0.052(3) 0.076(3) -0.032(3) -0.031(3) 0.004(2)
C22 0.054(3) 0.049(3) 0.050(3) -0.013(2) -0.015(2) 0.000(2)
C1 0.051(2) 0.034(2) 0.051(2) -0.0180(19) -0.017(2) 0.0065(17)
C28 0.062(3) 0.069(3) 0.050(3) -0.017(2) -0.026(2) -0.002(2)
C14 0.049(3) 0.064(3) 0.075(3) -0.006(3) -0.030(3) 0.013(2)
C21 0.068(3) 0.064(3) 0.050(3) -0.011(3) -0.008(3) -0.012(3)
C26 0.074(4) 0.076(4) 0.084(4) -0.043(3) -0.044(3) 0.005(3)
C20 0.121(6) 0.056(4) 0.064(4) 0.002(3) -0.022(4) 0.004(4)
C27 0.082(4) 0.101(5) 0.063(3) -0.031(3) -0.041(3) 0.002(3)
C15 0.058(3) 0.068(3) 0.078(4) -0.015(3) -0.039(3) -0.004(3)
C18 0.082(4) 0.060(3) 0.067(3) -0.007(3) -0.006(3) 0.025(3)
C19 0.129(6) 0.064(4) 0.093(5) 0.003(4) -0.015(5) 0.038(4)
Cl1 0.167(3) 0.151(3) 0.320(5) -0.057(3) -0.086(3) 0.063(2)
Cl2 0.229(4) 0.205(4) 0.204(4) -0.005(3) 0.048(3) 0.049(3)
C29 0.114(7) 0.106(7) 0.178(10) 0.018(7) -0.036(7) -0.001(5)

loop_
_atom_type_symbol
_atom_type_description
_atom_type_scat_dispersion_real
_atom_type_scat_dispersion_imag
_atom_type_scat_source
C C 0.0033 0.0016 'International Tables Vol C Tables 4.2.6.8 and 6.1.1.4'
H H 0.0000 0.0000 'International Tables Vol C Tables 4.2.6.8 and 6.1.1.4'
O O 0.0106 0.0060 'International Tables Vol C Tables 4.2.6.8 and 6.1.1.4'
P P 0.1023 0.0942 'International Tables Vol C Tables 4.2.6.8 and 6.1.1.4'
S S 0.1246 0.1234 'International Tables Vol C Tables 4.2.6.8 and 6.1.1.4'
Cd Cd -0.8075 1.2024 'International Tables Vol C Tables 4.2.6.8 and 6.1.1.4'
Cl Cl 0.1484 0.1585 'International Tables Vol C Tables 4.2.6.8 and 6.1.1.4'

loop_
_geom_angle_atom_site_label_1
_geom_angle_atom_site_label_2
_geom_angle_atom_site_label_3
_geom_angle
_geom_angle_site_symmetry_1
_geom_angle_site_symmetry_3
C3 C2 C1 123.5(6) . .
C3 C2 S2 111.5(6) . .
C1 C2 S2 125.0(4) . .
C2 S2 C5 92.5(4) . .
C2 C3 C4 116.4(10) . .
C2 C3 H3 121.8 . .
C4 C3 H3 121.8 . .
C5 C4 C3 107.8(10) . .
C5 C4 H4 126.1 . .
C3 C4 H4 126.1 . .
C4 C5 S2 111.7(8) . .
C4 C5 H5 124.2 . .
S2 C5 H5 124.2 . .
C4A C3A H3A 122.4 . .
C4A C5A S2A 114.8(10) . .
C4A C5A H5A 122.6 . .
S2A C5A H5A 122.6 . .
C3A C4A C5A 111.4(13) . .
C3A C4A H4A 124.3 . .
C5A C4A H4A 124.3 . .
C8 C7 C6 133.7(6) . .
C8 C7 S4 109.0(6) . .
C6 C7 S4 117.0(3) . .
C7 S4 C10 86.6(4) . .
C9 C8 C7 116.8(12) . .
C9 C8 H8 121.6 . .
C7 C8 H8 121.6 . .
C9 C10 S4 116.3(10) . .
C9 C10 H10 121.9 . .
S4 C10 H10 121.9 . .
C10 C9 C8 111.3(13) . .
C10 C9 H9 124.4 . .
C8 C9 H9 124.4 . .
C9A C8A H8A 119.2 . .
C8A C9A C10A 105.8(10) . .
C8A C9A H9A 127.1 . .
C10A C9A H9A 127.1 . .
C9A C10A S4A 112.1(9) . .
C9A C10A H10A 124.0 . .
S4A C10A H10A 124.0 . .
S1 Cd1 S3 108.72(5) . 2_665
S1 Cd1 P1 123.60(4) . .
S3 Cd1 P1 121.87(4) 2_665 .
S1 Cd1 S3 101.83(4) . .
S3 Cd1 S3 97.44(3) 2_665 .
P1 Cd1 S3 95.11(4) . .
C6 S3 Cd1 98.59(14) . 2_665
C6 S3 Cd1 97.10(13) . .
Cd1 S3 Cd1 82.56(3) 2_665 .
C17 P1 C23 105.9(2) . .
C17 P1 C11 106.18(19) . .
C23 P1 C11 106.63(18) . .
C17 P1 Cd1 113.32(14) . .
C23 P1 Cd1 109.00(13) . .
C11 P1 Cd1 115.23(13) . .
C1 S1 Cd1 86.79(14) . .
C13 C12 C11 120.1(4) . .
C13 C12 H12 120.0 . .
C11 C12 H12 120.0 . .
O2 C6 C7 121.9(4) . .
O2 C6 S3 123.9(3) . .
C7 C6 S3 114.2(3) . .
C16 C11 C12 119.6(4) . .
C16 C11 P1 118.1(3) . .
C12 C11 P1 122.3(3) . .
C28 C23 C24 118.8(4) . .
C28 C23 P1 122.8(3) . .
C24 C23 P1 118.2(3) . .
C23 C24 C25 120.9(4) . .
C23 C24 H24 119.6 . .
C25 C24 H24 119.6 . .
C18 C17 C22 118.9(5) . .
C18 C17 P1 119.3(4) . .
C22 C17 P1 121.8(3) . .
C14 C13 C12 120.3(5) . .
C14 C13 H13 119.8 . .
C12 C13 H13 119.8 . .
C15 C16 C11 120.4(4) . .
C15 C16 H16 119.8 . .
C11 C16 H16 119.8 . .
C26 C25 C24 119.6(5) . .
C26 C25 H25 120.2 . .
C24 C25 H25 120.2 . .
C17 C22 C21 120.3(5) . .
C17 C22 H22 119.9 . .
C21 C22 H22 119.9 . .
O1 C1 C2 120.4(4) . .
O1 C1 S1 122.2(3) . .
C2 C1 S1 117.4(3) . .
C23 C28 C27 120.4(5) . .
C23 C28 H28 119.8 . .
C27 C28 H28 119.8 . .
C13 C14 C15 119.2(5) . .
C13 C14 H14 120.4 . .
C15 C14 H14 120.4 . .
C20 C21 C22 120.2(5) . .
C20 C21 H21 119.9 . .
C22 C21 H21 119.9 . .
C27 C26 C25 119.6(5) . .
C27 C26 H26 120.2 . .
C25 C26 H26 120.2 . .
C21 C20 C19 119.3(6) . .
C21 C20 H20 120.3 . .
C19 C20 H20 120.3 . .
C26 C27 C28 120.7(5) . .
C26 C27 H27 119.6 . .
C28 C27 H27 119.6 . .
C16 C15 C14 120.5(5) . .
C16 C15 H15 119.8 . .
C14 C15 H15 119.8 . .
C19 C18 C17 120.1(6) . .
C19 C18 H18 119.9 . .
C17 C18 H18 119.9 . .
C18 C19 C20 121.0(6) . .
C18 C19 H19 119.5 . .
C20 C19 H19 119.5 . .
Cl2 C29 Cl1 118.3(6) . .
Cl2 C29 H00A 107.7 . .
Cl1 C29 H00A 107.7 . .
Cl2 C29 H00B 107.7 . .
Cl1 C29 H00B 107.7 . .
H00A C29 H00B 107.1 . .

loop_
_geom_bond_atom_site_label_1
_geom_bond_atom_site_label_2
_geom_bond_distance
_geom_bond_site_symmetry_2
C2 C3 1.326(12) .
C2 C1 1.472(6) .
C2 S2 1.652(6) .
S2 C5 1.742(10) .
C3 C4 1.440(13) .
C3 H3 0.9300 .
C4 C5 1.371(12) .
C4 H4 0.9300 .
C5 H5 0.9300 .
C3A C4A 1.297(16) .
C3A H3A 0.9300 .
S2A C5A 1.711(10) .
C5A C4A 1.319(13) .
C5A H5A 0.9300 .
C4A H4A 0.9300 .
C7 C8 1.444(13) .
C7 C6 1.464(6) .
C7 S4 1.689(6) .
S4 C10 1.784(10) .
C8 C9 1.269(14) .
C8 H8 0.9300 .
C10 C9 1.268(12) .
C10 H10 0.9300 .
C9 H9 0.9300 .
S4A C10A 1.801(10) .
C8A C9A 1.363(14) .
C8A H8A 0.9300 .
C9A C10A 1.413(13) .
C9A H9A 0.9300 .
C10A H10A 0.9300 .
Cd1 S1 2.4998(14) .
Cd1 S3 2.5529(14) 2_665
Cd1 P1 2.5762(12) .
Cd1 S3 2.7259(14) .
S3 C6 1.775(4) .
S3 Cd1 2.5529(14) 2_665
P1 C17 1.814(4) .
P1 C23 1.817(4) .
P1 C11 1.819(4) .
S1 C1 1.729(5) .
O2 C6 1.215(5) .
O1 C1 1.228(5) .
C12 C13 1.379(6) .
C12 C11 1.383(6) .
C12 H12 0.9300 .
C11 C16 1.378(6) .
C23 C28 1.379(6) .
C23 C24 1.385(6) .
C24 C25 1.392(6) .
C24 H24 0.9300 .
C17 C18 1.380(7) .
C17 C22 1.385(6) .
C13 C14 1.369(7) .
C13 H13 0.9300 .
C16 C15 1.359(7) .
C16 H16 0.9300 .
C25 C26 1.381(8) .
C25 H25 0.9300 .
C22 C21 1.399(7) .
C22 H22 0.9300 .
C28 C27 1.385(7) .
C28 H28 0.9300 .
C14 C15 1.397(8) .
C14 H14 0.9300 .
C21 C20 1.351(8) .
C21 H21 0.9300 .
C26 C27 1.373(8) .
C26 H26 0.9300 .
C20 C19 1.391(10) .
C20 H20 0.9300 .
C27 H27 0.9300 .
C15 H15 0.9300 .
C18 C19 1.366(8) .
C18 H18 0.9300 .
C19 H19 0.9300 .
Cl1 C29 1.645(9) .
Cl2 C29 1.598(9) .
C29 H00A 0.9700 .
C29 H00B 0.9700 .
